data_1504103
loop_
_publ_author_name
'Eisch, John J.'
'Manchanayakage, Renuka N.'
'Rheingold, Arnold L.'

_publ_section_title
;
 Attempted generation of the potentially aromatic
 6,7-diphenyldibenzo[e,g][1,4]diazocine dianion leads with profound
 rearrangement to the isomeric n-(2-amino-1,2-diphenylethenyl)carbazole
 dianions.
;
_journal_issue 18
_journal_name_full 'Organic letters'
_journal_page_first 4060
_journal_page_last 4063
_journal_paper_doi 10.1021/ol901503s
_journal_volume 11
_journal_year 2009
_chemical_formula_sum 'C26 H20 N2'
_chemical_formula_weight 360.44
_chemical_name_systematic
; 
 ? 
;
_space_group_IT_number 2
_symmetry_cell_setting triclinic
_symmetry_space_group_name_Hall '-P 1'
_symmetry_space_group_name_H-M 'P -1'
_atom_sites_solution_hydrogens geom
_atom_sites_solution_primary direct
_atom_sites_solution_secondary difmap
_audit_creation_method SHELXL-97
_cell_angle_alpha 92.014(6)
_cell_angle_beta 98.566(6)
_cell_angle_gamma 99.128(6)
_cell_formula_units_Z 4
_cell_length_a 7.3565(6)
_cell_length_b 13.3596(12)
_cell_length_c 19.9232(18)
_cell_measurement_reflns_used 2614
_cell_measurement_temperature 100(2)
_cell_measurement_theta_max 86.67
_cell_measurement_theta_min 7.88
_cell_volume 1908.2(3)
_computing_cell_refinement 'Bruker SAINT'
_computing_data_collection 'Bruker APEX2'
_computing_data_reduction 'Bruker SAINT'
_computing_molecular_graphics 'Bruker SHELXTL'
_computing_publication_material 'Bruker SHELXTL'
_computing_structure_refinement 'SHELXL-97 (Sheldrick, 1997)'
_computing_structure_solution 'SHELXS-97 (Sheldrick, 1990)'
_diffrn_ambient_temperature 100(2)
_diffrn_measured_fraction_theta_full 0.981
_diffrn_measured_fraction_theta_max 0.876
_diffrn_measurement_device_type 'Bruker APEX-II CCD'
_diffrn_measurement_method '\f and \w scans'
_diffrn_radiation_monochromator graphite
_diffrn_radiation_source 'fine-focus sealed tube'
_diffrn_radiation_type CuK\a
_diffrn_radiation_wavelength 1.54178
_diffrn_reflns_av_R_equivalents 0.0456
_diffrn_reflns_av_sigmaI/netI 0.0689
_diffrn_reflns_limit_h_max 9
_diffrn_reflns_limit_h_min -9
_diffrn_reflns_limit_k_max 14
_diffrn_reflns_limit_k_min -14
_diffrn_reflns_limit_l_max 23
_diffrn_reflns_limit_l_min -22
_diffrn_reflns_number 8646
_diffrn_reflns_theta_full 67.50
_diffrn_reflns_theta_max 64.22
_diffrn_reflns_theta_min 3.93
_exptl_absorpt_coefficient_mu 0.565
_exptl_absorpt_correction_T_max 0.914
_exptl_absorpt_correction_T_min 0.788
_exptl_absorpt_correction_type multi-scan
_exptl_absorpt_process_details sadabs
_exptl_crystal_colour colorles
_exptl_crystal_density_diffrn 1.255
_exptl_crystal_density_method 'not measured'
_exptl_crystal_description needle
_exptl_crystal_F_000 760
_exptl_crystal_size_max 0.29
_exptl_crystal_size_mid 0.08
_exptl_crystal_size_min 0.06
_refine_diff_density_max 0.451
_refine_diff_density_min -0.239
_refine_diff_density_rms 0.044
_refine_ls_extinction_coef 0.00085(18)
_refine_ls_extinction_expression Fc^*^=kFc[1+0.001xFc^2^\l^3^/sin(2\q)]^-1/4^
_refine_ls_extinction_method SHELXL
_refine_ls_goodness_of_fit_ref 0.964
_refine_ls_hydrogen_treatment constr
_refine_ls_matrix_type full
_refine_ls_number_parameters 506
_refine_ls_number_reflns 4803
_refine_ls_number_restraints 0
_refine_ls_restrained_S_all 0.964
_refine_ls_R_factor_all 0.0912
_refine_ls_R_factor_gt 0.0511
_refine_ls_shift/su_max 0.006
_refine_ls_shift/su_mean 0.001
_refine_ls_structure_factor_coef Fsqd
_refine_ls_weighting_details 'calc w=1/[\s^2^(Fo^2^)+(0.0580P)^2^+1.1624P] where P=(Fo^2^+2Fc^2^)/3'
_refine_ls_weighting_scheme calc
_refine_ls_wR_factor_gt 0.1124
_refine_ls_wR_factor_ref 0.1318
_reflns_number_gt 3208
_reflns_number_total 5203
_reflns_threshold_expression >2sigma(I)
_cod_data_source_file ol901503s_si_002.cif
_cod_data_source_block eisch5
_cod_depositor_comments
;
The following automatic conversions were performed:

'_symmetry_cell_setting' value 'Triclinic' changed to 'triclinic'
according to /home/saulius/struct/CIF-dictionaries/cif_core.dic
dictionary named 'cif_core.dic' version 2.4.2 from 2011-04-26.

Automatic conversion script
Id: cif_fix_values 1715 2011-07-08 13:25:40Z adriana 
;
_cod_original_sg_symbol_H-M P-1
_cod_database_code 1504103

loop_
_symmetry_equiv_pos_as_xyz
'x, y, z'
'-x, -y, -z'

loop_
_atom_site_label
_atom_site_type_symbol
_atom_site_fract_x
_atom_site_fract_y
_atom_site_fract_z
_atom_site_U_iso_or_equiv
_atom_site_adp_type
_atom_site_occupancy
_atom_site_symmetry_multiplicity
_atom_site_calc_flag
_atom_site_refinement_flags
N1 N 0.8824(4) 0.6917(2) 0.48020(13) 0.0276(7) Uani 1 1 d .
N1' N 0.1749(4) 0.9029(2) 0.10929(13) 0.0219(6) Uani 1 1 d .
N2 N 1.0439(4) 0.5377(2) 0.42839(14) 0.0358(8) Uani 1 1 d .
H2A H 1.0668 0.5543 0.4723 0.043 Uiso 1 1 calc R
H2B H 1.1009 0.4921 0.4112 0.043 Uiso 1 1 calc R
N2' N -0.1329(4) 0.8985(2) 0.00790(14) 0.0305(7) Uani 1 1 d .
H2'A H -0.1024 0.9506 0.0380 0.037 Uiso 1 1 calc R
H2'B H -0.2340 0.8939 -0.0226 0.037 Uiso 1 1 calc R
C1 C 0.7685(5) 0.6777(3) 0.53035(16) 0.0270(8) Uani 1 1 d .
C1' C 0.3438(4) 0.9702(2) 0.12605(16) 0.0213(8) Uani 1 1 d .
C2 C 0.5895(5) 0.6240(3) 0.52482(17) 0.0301(9) Uani 1 1 d .
H2C H 0.5249 0.5926 0.4826 0.036 Uiso 1 1 calc R
C2' C 0.4911(4) 0.9872(3) 0.08965(16) 0.0247(8) Uani 1 1 d .
H2'C H 0.4876 0.9508 0.0475 0.030 Uiso 1 1 calc R
C3 C 0.5079(5) 0.6179(3) 0.58331(17) 0.0349(9) Uani 1 1 d .
H3A H 0.3845 0.5821 0.5809 0.042 Uiso 1 1 calc R
C3' C 0.6433(5) 1.0588(3) 0.11684(17) 0.0286(8) Uani 1 1 d .
H3'A H 0.7454 1.0728 0.0926 0.034 Uiso 1 1 calc R
C4 C 0.6023(5) 0.6629(3) 0.64535(17) 0.0357(9) Uani 1 1 d .
H4A H 0.5436 0.6566 0.6847 0.043 Uiso 1 1 calc R
C4' C 0.6501(5) 1.1110(3) 0.17926(18) 0.0299(8) Uani 1 1 d .
H4'A H 0.7573 1.1591 0.1972 0.036 Uiso 1 1 calc R
C5 C 0.7811(5) 0.7168(3) 0.65026(17) 0.0315(9) Uani 1 1 d .
H5A H 0.8454 0.7477 0.6927 0.038 Uiso 1 1 calc R
C5' C 0.5026(5) 1.0935(3) 0.21535(17) 0.0287(8) Uani 1 1 d .
H5'A H 0.5073 1.1301 0.2575 0.034 Uiso 1 1 calc R
C6 C 0.8657(5) 0.7252(3) 0.59227(16) 0.0269(8) Uani 1 1 d .
C6' C 0.3471(5) 1.0218(2) 0.18912(16) 0.0234(8) Uani 1 1 d .
C7 C 1.0466(5) 0.7728(3) 0.57838(17) 0.0293(9) Uani 1 1 d .
C7' C 0.1750(5) 0.9841(2) 0.21278(16) 0.0231(8) Uani 1 1 d .
C8 C 1.1999(5) 0.8324(3) 0.61796(18) 0.0363(10) Uani 1 1 d .
H8A H 1.1989 0.8488 0.6647 0.044 Uiso 1 1 calc R
C8' C 0.1006(5) 1.0018(3) 0.27146(17) 0.0299(9) Uani 1 1 d .
H8'A H 0.1672 1.0505 0.3060 0.036 Uiso 1 1 calc R
C9 C 1.3544(5) 0.8674(3) 0.58781(19) 0.0407(10) Uani 1 1 d .
H9A H 1.4610 0.9071 0.6145 0.049 Uiso 1 1 calc R
C9' C -0.0711(5) 0.9480(3) 0.27905(18) 0.0323(9) Uani 1 1 d .
H9'A H -0.1222 0.9601 0.3191 0.039 Uiso 1 1 calc R
C10 C 1.3558(5) 0.8451(3) 0.51887(19) 0.0426(10) Uani 1 1 d .
H10A H 1.4626 0.8710 0.4993 0.051 Uiso 1 1 calc R
C10' C -0.1707(5) 0.8763(3) 0.22885(18) 0.0313(9) Uani 1 1 d .
H10B H -0.2888 0.8406 0.2352 0.038 Uiso 1 1 calc R
C11 C 1.2046(5) 0.7860(3) 0.47847(18) 0.0367(10) Uani 1 1 d .
H11A H 1.2060 0.7701 0.4317 0.044 Uiso 1 1 calc R
C11' C -0.1001(5) 0.8561(3) 0.16975(17) 0.0258(8) Uani 1 1 d .
H11B H -0.1675 0.8072 0.1355 0.031 Uiso 1 1 calc R
C12 C 1.0516(5) 0.7510(3) 0.50898(17) 0.0306(9) Uani 1 1 d .
C12' C 0.0719(4) 0.9101(2) 0.16275(16) 0.0222(8) Uani 1 1 d .
C13 C 0.8273(5) 0.6539(3) 0.41038(16) 0.0258(8) Uani 1 1 d .
C13' C 0.1331(4) 0.8277(2) 0.05394(16) 0.0225(8) Uani 1 1 d .
C14 C 0.6689(5) 0.6937(3) 0.37305(16) 0.0252(8) Uani 1 1 d .
C14' C 0.2742(4) 0.7590(2) 0.05419(16) 0.0206(7) Uani 1 1 d .
C15 C 0.6502(5) 0.7947(3) 0.38418(17) 0.0302(9) Uani 1 1 d .
H15A H 0.7418 0.8378 0.4155 0.036 Uiso 1 1 calc R
C15' C 0.3570(4) 0.7286(2) 0.11575(16) 0.0230(8) Uani 1 1 d .
H15B H 0.3236 0.7524 0.1570 0.028 Uiso 1 1 calc R
C16 C 0.5009(5) 0.8333(3) 0.35055(18) 0.0327(9) Uani 1 1 d .
H16A H 0.4919 0.9026 0.3590 0.039 Uiso 1 1 calc R
C16' C 0.4877(4) 0.6642(3) 0.11775(17) 0.0246(8) Uani 1 1 d .
H16B H 0.5424 0.6436 0.1602 0.029 Uiso 1 1 calc R
C17 C 0.3647(5) 0.7729(3) 0.30488(17) 0.0313(9) Uani 1 1 d .
H17A H 0.2631 0.8001 0.2815 0.038 Uiso 1 1 calc R
C17' C 0.5388(4) 0.6299(3) 0.05806(17) 0.0252(8) Uani 1 1 d .
H17B H 0.6274 0.5851 0.0593 0.030 Uiso 1 1 calc R
C18 C 0.3796(5) 0.6713(3) 0.29391(16) 0.0293(9) Uani 1 1 d .
H18A H 0.2865 0.6281 0.2631 0.035 Uiso 1 1 calc R
C18' C 0.4596(4) 0.6613(3) -0.00355(17) 0.0252(8) Uani 1 1 d .
H18B H 0.4954 0.6384 -0.0446 0.030 Uiso 1 1 calc R
C19 C 0.5290(4) 0.6330(3) 0.32758(16) 0.0254(8) Uani 1 1 d .
H19A H 0.5367 0.5634 0.3196 0.030 Uiso 1 1 calc R
C19' C 0.3294(4) 0.7256(2) -0.00588(16) 0.0225(8) Uani 1 1 d .
H19B H 0.2772 0.7472 -0.0483 0.027 Uiso 1 1 calc R
C20 C 0.9187(5) 0.5833(3) 0.38647(17) 0.0270(8) Uani 1 1 d .
C20' C -0.0221(4) 0.8241(2) 0.00856(16) 0.0222(8) Uani 1 1 d .
C21 C 0.8886(4) 0.5457(3) 0.31402(16) 0.0240(8) Uani 1 1 d .
C21' C -0.0954(4) 0.7406(3) -0.04481(16) 0.0217(8) Uani 1 1 d .
C22 C 0.8510(5) 0.4417(3) 0.29679(18) 0.0341(9) Uani 1 1 d .
H22A H 0.8449 0.3946 0.3313 0.041 Uiso 1 1 calc R
C22' C -0.1735(4) 0.7633(3) -0.10912(16) 0.0271(8) Uani 1 1 d .
H22B H -0.1726 0.8322 -0.1197 0.033 Uiso 1 1 calc R
C23 C 0.8227(5) 0.4074(3) 0.22932(19) 0.0378(10) Uani 1 1 d .
H23A H 0.7935 0.3366 0.2176 0.045 Uiso 1 1 calc R
C23' C -0.2527(5) 0.6861(3) -0.15805(17) 0.0351(9) Uani 1 1 d .
H23B H -0.3055 0.7024 -0.2020 0.042 Uiso 1 1 calc R
C24 C 0.8360(5) 0.4745(3) 0.17868(18) 0.0339(9) Uani 1 1 d .
H24A H 0.8153 0.4500 0.1324 0.041 Uiso 1 1 calc R
C24' C -0.2555(5) 0.5859(3) -0.14335(18) 0.0322(9) Uani 1 1 d .
H24B H -0.3102 0.5330 -0.1769 0.039 Uiso 1 1 calc R
C25 C 0.8797(4) 0.5773(3) 0.19551(17) 0.0310(9) Uani 1 1 d .
H25A H 0.8938 0.6238 0.1609 0.037 Uiso 1 1 calc R
C25' C -0.1777(4) 0.5631(3) -0.07931(17) 0.0284(8) Uani 1 1 d .
H25B H -0.1788 0.4941 -0.0689 0.034 Uiso 1 1 calc R
C26 C 0.9029(4) 0.6127(3) 0.26273(16) 0.0259(8) Uani 1 1 d .
H26A H 0.9290 0.6837 0.2740 0.031 Uiso 1 1 calc R
C26' C -0.0985(4) 0.6394(2) -0.03027(16) 0.0229(8) Uani 1 1 d .
H26B H -0.0459 0.6228 0.0136 0.027 Uiso 1 1 calc R

loop_
_atom_site_aniso_label
_atom_site_aniso_U_11
_atom_site_aniso_U_22
_atom_site_aniso_U_33
_atom_site_aniso_U_23
_atom_site_aniso_U_13
_atom_site_aniso_U_12
N1 0.0243(15) 0.0390(19) 0.0185(15) -0.0018(13) 0.0045(12) 0.0023(14)
N1' 0.0205(14) 0.0229(16) 0.0216(15) -0.0012(12) 0.0044(12) 0.0013(13)
N2 0.0386(18) 0.048(2) 0.0243(16) 0.0030(14) 0.0023(13) 0.0187(16)
N2' 0.0332(16) 0.0273(17) 0.0298(16) -0.0053(13) -0.0058(13) 0.0127(14)
C1 0.0275(19) 0.035(2) 0.0200(18) 0.0013(15) 0.0053(15) 0.0068(17)
C1' 0.0243(18) 0.0150(18) 0.0239(18) 0.0016(14) 0.0002(14) 0.0043(15)
C2 0.033(2) 0.034(2) 0.0210(18) -0.0006(16) 0.0015(15) 0.0007(17)
C2' 0.0277(19) 0.025(2) 0.0231(18) 0.0026(15) 0.0060(15) 0.0070(16)
C3 0.030(2) 0.047(3) 0.026(2) 0.0014(18) 0.0073(16) -0.0010(18)
C3' 0.0262(19) 0.024(2) 0.036(2) 0.0070(16) 0.0098(16) 0.0027(16)
C4 0.041(2) 0.044(2) 0.023(2) 0.0008(17) 0.0129(17) 0.0021(19)
C4' 0.0268(19) 0.023(2) 0.038(2) 0.0032(16) 0.0015(16) 0.0010(16)
C5 0.033(2) 0.038(2) 0.0209(19) -0.0029(16) 0.0008(15) 0.0027(18)
C5' 0.033(2) 0.022(2) 0.0289(19) -0.0040(15) -0.0016(16) 0.0068(17)
C6 0.0288(19) 0.032(2) 0.0209(19) 0.0006(15) 0.0038(15) 0.0067(17)
C6' 0.0267(18) 0.0185(19) 0.0246(18) 0.0024(15) 0.0013(15) 0.0043(15)
C7 0.029(2) 0.034(2) 0.0232(19) -0.0016(16) 0.0021(15) 0.0034(17)
C7' 0.0288(19) 0.021(2) 0.0215(18) 0.0036(14) 0.0061(15) 0.0086(16)
C8 0.034(2) 0.046(3) 0.026(2) -0.0057(18) 0.0029(17) 0.0019(19)
C8' 0.038(2) 0.027(2) 0.0235(19) -0.0010(15) 0.0036(16) 0.0057(17)
C9 0.028(2) 0.052(3) 0.037(2) -0.0095(19) 0.0041(17) -0.0045(19)
C9' 0.040(2) 0.032(2) 0.029(2) 0.0010(16) 0.0135(17) 0.0101(18)
C10 0.032(2) 0.053(3) 0.039(2) -0.003(2) 0.0101(18) -0.005(2)
C10' 0.0295(19) 0.031(2) 0.036(2) 0.0028(17) 0.0122(17) 0.0058(17)
C11 0.036(2) 0.049(3) 0.0230(19) -0.0063(17) 0.0066(16) 0.0022(19)
C11' 0.0312(19) 0.0196(19) 0.0277(19) 0.0009(15) 0.0040(15) 0.0080(16)
C12 0.0253(19) 0.040(2) 0.0240(19) -0.0035(17) 0.0014(15) 0.0004(17)
C12' 0.0262(18) 0.0196(19) 0.0221(18) -0.0001(14) 0.0036(15) 0.0082(16)
C13 0.0267(18) 0.035(2) 0.0152(17) 0.0003(15) 0.0041(14) 0.0030(17)
C13' 0.0228(17) 0.0224(19) 0.0212(18) -0.0030(14) 0.0038(14) 0.0010(15)
C14 0.0297(19) 0.030(2) 0.0178(17) 0.0017(15) 0.0096(15) 0.0048(16)
C14' 0.0180(16) 0.0195(19) 0.0236(18) 0.0004(14) 0.0061(14) -0.0016(14)
C15 0.0299(19) 0.035(2) 0.0248(19) -0.0021(16) 0.0085(15) -0.0018(17)
C15' 0.0240(17) 0.025(2) 0.0193(17) -0.0020(14) 0.0037(14) 0.0026(16)
C16 0.041(2) 0.028(2) 0.033(2) 0.0007(17) 0.0166(18) 0.0081(18)
C16' 0.0192(17) 0.028(2) 0.0251(19) 0.0054(15) 0.0021(14) 0.0015(15)
C17 0.029(2) 0.044(3) 0.0261(19) 0.0068(17) 0.0109(16) 0.0126(18)
C17' 0.0173(16) 0.026(2) 0.034(2) 0.0003(16) 0.0058(15) 0.0053(15)
C18 0.0248(19) 0.044(3) 0.0194(18) 0.0003(16) 0.0060(15) 0.0041(17)
C18' 0.0236(18) 0.027(2) 0.0252(19) -0.0006(15) 0.0080(15) 0.0022(16)
C19 0.0228(18) 0.031(2) 0.0229(18) -0.0018(15) 0.0055(15) 0.0049(16)
C19' 0.0179(16) 0.025(2) 0.0227(18) 0.0023(14) 0.0022(14) -0.0018(15)
C20 0.0245(18) 0.032(2) 0.0231(18) 0.0053(16) 0.0002(15) 0.0028(17)
C20' 0.0229(17) 0.0220(19) 0.0231(18) 0.0015(14) 0.0068(14) 0.0053(15)
C21 0.0188(17) 0.032(2) 0.0209(17) 0.0018(15) 0.0013(14) 0.0055(15)
C21' 0.0140(16) 0.026(2) 0.0254(18) 0.0007(15) 0.0059(14) 0.0023(14)
C22 0.036(2) 0.032(2) 0.035(2) 0.0035(17) 0.0073(17) 0.0064(18)
C22' 0.0281(19) 0.026(2) 0.0263(19) 0.0015(16) 0.0018(15) 0.0040(16)
C23 0.039(2) 0.035(2) 0.041(2) -0.0062(18) 0.0068(18) 0.0109(19)
C23' 0.033(2) 0.048(3) 0.0216(19) 0.0006(18) 0.0015(16) 0.0040(19)
C24 0.030(2) 0.049(3) 0.023(2) -0.0082(18) 0.0030(15) 0.0127(19)
C24' 0.0265(19) 0.035(2) 0.032(2) -0.0127(17) 0.0041(16) -0.0023(17)
C25 0.0229(18) 0.044(2) 0.028(2) 0.0066(17) 0.0050(15) 0.0077(17)
C25' 0.0227(18) 0.025(2) 0.038(2) -0.0023(16) 0.0064(16) 0.0039(16)
C26 0.0235(18) 0.032(2) 0.0218(18) 0.0019(15) 0.0028(14) 0.0047(16)
C26' 0.0190(17) 0.026(2) 0.0246(18) 0.0013(15) 0.0064(14) 0.0035(15)

loop_
_atom_type_symbol
_atom_type_description
_atom_type_scat_dispersion_real
_atom_type_scat_dispersion_imag
_atom_type_scat_source
C C 0.0181 0.0091 'International Tables Vol C Tables 4.2.6.8 and 6.1.1.4'
H H 0.0000 0.0000 'International Tables Vol C Tables 4.2.6.8 and 6.1.1.4'
N N 0.0311 0.0180 'International Tables Vol C Tables 4.2.6.8 and 6.1.1.4'

loop_
_geom_angle_atom_site_label_1
_geom_angle_atom_site_label_2
_geom_angle_atom_site_label_3
_geom_angle
C12 N1 C1 108.4(3)
C12 N1 C13 127.0(3)
C1 N1 C13 124.6(3)
C1' N1' C12' 107.9(2)
C1' N1' C13' 124.9(3)
C12' N1' C13' 126.3(3)
C2 C1 N1 128.4(3)
C2 C1 C6 122.1(3)
N1 C1 C6 109.5(3)
C2' C1' N1' 128.5(3)
C2' C1' C6' 122.3(3)
N1' C1' C6' 109.2(3)
C1 C2 C3 117.4(3)
C3' C2' C1' 117.6(3)
C2 C3 C4 121.6(3)
C2' C3' C4' 121.3(3)
C5 C4 C3 120.5(3)
C5' C4' C3' 120.8(3)
C4 C5 C6 119.2(3)
C4' C5' C6' 119.2(3)
C5 C6 C1 119.2(3)
C5 C6 C7 134.5(3)
C1 C6 C7 106.3(3)
C5' C6' C1' 118.8(3)
C5' C6' C7' 133.9(3)
C1' C6' C7' 107.3(3)
C8 C7 C12 119.3(3)
C8 C7 C6 133.4(3)
C12 C7 C6 107.3(3)
C8' C7' C12' 118.5(3)
C8' C7' C6' 134.5(3)
C12' C7' C6' 106.9(3)
C7 C8 C9 118.6(3)
C9' C8' C7' 119.4(3)
C8 C9 C10 121.1(3)
C8' C9' C10' 121.1(3)
C11 C10 C9 121.3(4)
C11' C10' C9' 121.1(3)
C12 C11 C10 117.3(3)
C12' C11' C10' 117.4(3)
C11 C12 N1 128.9(3)
C11 C12 C7 122.5(3)
N1 C12 C7 108.6(3)
C11' C12' N1' 128.7(3)
C11' C12' C7' 122.6(3)
N1' C12' C7' 108.7(3)
C20 C13 N1 118.0(3)
C20 C13 C14 126.6(3)
N1 C13 C14 115.3(3)
C20' C13' N1' 119.7(3)
C20' C13' C14' 126.7(3)
N1' C13' C14' 113.6(3)
C15 C14 C19 117.2(3)
C15 C14 C13 120.2(3)
C19 C14 C13 122.6(3)
C15' C14' C19' 118.7(3)
C15' C14' C13' 119.4(3)
C19' C14' C13' 121.9(3)
C16 C15 C14 121.2(3)
C16' C15' C14' 120.8(3)
C17 C16 C15 121.1(4)
C17' C16' C15' 120.1(3)
C16 C17 C18 118.5(3)
C16' C17' C18' 119.5(3)
C19 C18 C17 120.2(3)
C19' C18' C17' 120.7(3)
C18 C19 C14 121.7(3)
C18' C19' C14' 120.2(3)
C13 C20 N2 122.3(3)
C13 C20 C21 123.4(3)
N2 C20 C21 114.3(3)
C13' C20' N2' 122.3(3)
C13' C20' C21' 124.5(3)
N2' C20' C21' 113.2(3)
C26 C21 C22 119.0(3)
C26 C21 C20 120.9(3)
C22 C21 C20 120.1(3)
C22' C21' C26' 119.0(3)
C22' C21' C20' 119.6(3)
C26' C21' C20' 121.2(3)
C23 C22 C21 119.7(4)
C23' C22' C21' 120.4(3)
C22 C23 C24 121.0(4)
C24' C23' C22' 120.4(3)
C23 C24 C25 119.7(3)
C23' C24' C25' 119.3(3)
C26 C25 C24 119.9(4)
C26' C25' C24' 120.7(3)
C25 C26 C21 120.8(3)
C25' C26' C21' 120.2(3)

loop_
_geom_bond_atom_site_label_1
_geom_bond_atom_site_label_2
_geom_bond_distance
N1 C12 1.396(4)
N1 C1 1.396(4)
N1 C13 1.440(4)
N1' C1' 1.402(4)
N1' C12' 1.405(4)
N1' C13' 1.430(4)
N2 C20 1.378(4)
N2' C20' 1.381(4)
C1 C2 1.383(5)
C1 C6 1.405(5)
C1' C2' 1.386(5)
C1' C6' 1.406(4)
C2 C3 1.387(5)
C2' C3' 1.380(5)
C3 C4 1.390(5)
C3' C4' 1.394(5)
C4 C5 1.384(5)
C4' C5' 1.383(5)
C5 C6 1.391(5)
C5' C6' 1.393(5)
C6 C7 1.451(5)
C6' C7' 1.439(5)
C7 C8 1.390(5)
C7 C12 1.410(5)
C7' C8' 1.391(5)
C7' C12' 1.419(4)
C8 C9 1.388(5)
C8' C9' 1.383(5)
C9 C10 1.397(5)
C9' C10' 1.395(5)
C10 C11 1.385(5)
C10' C11' 1.390(5)
C11 C12 1.383(5)
C11' C12' 1.382(5)
C13 C20 1.354(5)
C13 C14 1.470(5)
C13' C20' 1.340(4)
C13' C14' 1.491(4)
C14 C15 1.391(5)
C14 C19 1.395(4)
C14' C15' 1.389(4)
C14' C19' 1.400(4)
C15 C16 1.380(5)
C15' C16' 1.386(4)
C16 C17 1.379(5)
C16' C17' 1.384(5)
C17 C18 1.392(5)
C17' C18' 1.387(5)
C18 C19 1.379(5)
C18' C19' 1.381(4)
C20 C21 1.484(5)
C20' C21' 1.491(4)
C21 C26 1.387(5)
C21 C22 1.393(5)
C21' C22' 1.388(4)
C21' C26' 1.389(5)
C22 C23 1.379(5)
C22' C23' 1.387(5)
C23 C24 1.377(5)
C23' C24' 1.378(5)
C24 C25 1.377(5)
C24' C25' 1.383(5)
C25 C26 1.381(5)
C25' C26' 1.381(5)
